data_7201565
loop_
_publ_author_name
'Wang, Jun-Jie'
'Liu, Chun-Sen'
'Hu, Tong-Liang'
'Chang, Ze'
'Li, Cai-Yun'
'Yan, Li-Fen'
'Chen, Pei-Quan'
'Bu, Xian-He'
'Wu, Qiang'
'Zhao, Li-Juan'
'Wang, Zhe'
'Zhang, Xin-Zheng'

_publ_section_title
;
 Zinc(ii) coordination architectures with two bulky anthracene-based
 carboxylic ligands: crystal structures and luminescent properties
;
_journal_issue 6
_journal_name_full CrystEngComm
_journal_page_first 681
_journal_paper_doi 10.1039/b710209g
_journal_volume 10
_journal_year 2008
_chemical_formula_sum 'C140 H90 N4 O18 Zn5'
_chemical_formula_weight 2443.01
_chemical_name_systematic
;
?
;
_space_group_IT_number 2
_symmetry_cell_setting triclinic
_symmetry_space_group_name_Hall '-P 1'
_symmetry_space_group_name_H-M 'P -1'
_atom_sites_solution_hydrogens geom
_atom_sites_solution_primary direct
_atom_sites_solution_secondary difmap
_audit_creation_method SHELXL-97
_cell_angle_alpha 67.147(2)
_cell_angle_beta 65.165(2)
_cell_angle_gamma 83.999(3)
_cell_formula_units_Z 1
_cell_length_a 14.013(2)
_cell_length_b 15.329(3)
_cell_length_c 15.464(3)
_cell_measurement_reflns_used 5487
_cell_measurement_temperature 294(2)
_cell_measurement_theta_max 26.41
_cell_measurement_theta_min 2.67
_cell_volume 2771.1(9)
_computing_cell_refinement 'Bruker SMART'
_computing_data_collection 'Bruker SMART'
_computing_data_reduction 'Bruker SAINT'
_computing_molecular_graphics 'Bruker SHELXTL'
_computing_publication_material 'Bruker SHELXTL'
_computing_structure_refinement 'SHELXL-97 (Sheldrick, 1997)'
_computing_structure_solution 'SHELXS-97 (Sheldrick, 1990)'
_diffrn_ambient_temperature 294(2)
_diffrn_measured_fraction_theta_full 0.987
_diffrn_measured_fraction_theta_max 0.987
_diffrn_measurement_device_type 'CCD area detector'
_diffrn_measurement_method 'phi and omega scans'
_diffrn_radiation_monochromator graphite
_diffrn_radiation_source 'fine-focus sealed tube'
_diffrn_radiation_type MoK\a
_diffrn_radiation_wavelength 0.71073
_diffrn_reflns_av_R_equivalents 0.0312
_diffrn_reflns_av_sigmaI/netI 0.0644
_diffrn_reflns_limit_h_max 15
_diffrn_reflns_limit_h_min -16
_diffrn_reflns_limit_k_max 11
_diffrn_reflns_limit_k_min -18
_diffrn_reflns_limit_l_max 18
_diffrn_reflns_limit_l_min -17
_diffrn_reflns_number 13974
_diffrn_reflns_theta_full 25.01
_diffrn_reflns_theta_max 25.01
_diffrn_reflns_theta_min 1.57
_diffrn_standards_decay_% 0
_diffrn_standards_interval_count 0
_diffrn_standards_interval_time 0
_diffrn_standards_number 0
_exptl_absorpt_coefficient_mu 1.141
_exptl_absorpt_correction_T_max 0.8752
_exptl_absorpt_correction_T_min 0.8039
_exptl_absorpt_correction_type multi-scan
_exptl_absorpt_process_details sadabs
_exptl_crystal_colour yellow
_exptl_crystal_density_diffrn 1.464
_exptl_crystal_density_meas ?
_exptl_crystal_density_method 'not measured'
_exptl_crystal_description block
_exptl_crystal_F_000 1252
_exptl_crystal_size_max 0.20
_exptl_crystal_size_mid 0.14
_exptl_crystal_size_min 0.12
_refine_diff_density_max 0.860
_refine_diff_density_min -0.586
_refine_diff_density_rms 0.090
_refine_ls_extinction_method none
_refine_ls_goodness_of_fit_ref 1.180
_refine_ls_hydrogen_treatment mixed
_refine_ls_matrix_type full
_refine_ls_number_parameters 758
_refine_ls_number_reflns 9665
_refine_ls_number_restraints 0
_refine_ls_restrained_S_all 1.180
_refine_ls_R_factor_all 0.0872
_refine_ls_R_factor_gt 0.0590
_refine_ls_shift/su_max 0.000
_refine_ls_shift/su_mean 0.000
_refine_ls_structure_factor_coef Fsqd
_refine_ls_weighting_details 'calc w=1/[\s^2^(Fo^2^)+(0.0331P)^2^+12.2344P] where P=(Fo^2^+2Fc^2^)/3'
_refine_ls_weighting_scheme calc
_refine_ls_wR_factor_gt 0.1591
_refine_ls_wR_factor_ref 0.1744
_reflns_number_gt 7000
_reflns_number_total 9665
_reflns_threshold_expression I>2sigma(I)
_cod_data_source_file b710209g.txt
_cod_data_source_block 2
_cod_depositor_comments
;
The following automatic conversions were performed:
'_symmetry_cell_setting' value 'Triclinic' changed to 'triclinic'
according to '/home/saulius/struct/CIF-dictionaries/cif_core.dic'
dictionary named 'cif_core.dic' version 2.4.1 from 2010-06-29.

Automatic conversion script
Id: cif_fix_enum 1527 2010-12-29 10:47:43Z saulius 

The following automatic conversions were performed:

'_exptl_crystal_density_meas' value 'none' was changed to '?' - the
value is perceived as not measured.

Automatic conversion script
Id: cif_fix_values 3008 2015-01-20 13:52:24Z robertas 
;
_cod_original_cell_volume 2771.1(8)
_cod_original_sg_symbol_H-M P-1
_cod_database_code 7201565

loop_
_symmetry_equiv_pos_as_xyz
'x, y, z'
'-x, -y, -z'

loop_
_atom_site_label
_atom_site_type_symbol
_atom_site_fract_x
_atom_site_fract_y
_atom_site_fract_z
_atom_site_U_iso_or_equiv
_atom_site_adp_type
_atom_site_occupancy
_atom_site_symmetry_multiplicity
_atom_site_calc_flag
_atom_site_refinement_flags
_atom_site_disorder_assembly
_atom_site_disorder_group
Zn1 Zn 0.5000 0.0000 0.5000 0.0304(2) Uani 1 2 d S . .
Zn2 Zn 0.70393(5) -0.06388(5) 0.32557(5) 0.03191(19) Uani 1 1 d . . .
Zn3 Zn 0.74976(6) 0.02687(5) 0.46913(6) 0.0360(2) Uani 1 1 d . . .
C1 C 0.5054(5) -0.0239(4) 0.3055(5) 0.0339(14) Uani 1 1 d . . .
C2 C 0.4509(5) -0.0083(5) 0.2352(5) 0.0381(15) Uani 1 1 d . . .
C3 C 0.4433(6) -0.0820(5) 0.2056(6) 0.0471(17) Uani 1 1 d . . .
C4 C 0.4808(6) -0.1724(6) 0.2410(6) 0.060(2) Uani 1 1 d . . .
H4A H 0.5143 -0.1846 0.2848 0.072 Uiso 1 1 calc R . .
C5 C 0.4683(8) -0.2420(7) 0.2115(8) 0.084(3) Uani 1 1 d . . .
H5A H 0.4915 -0.3017 0.2372 0.101 Uiso 1 1 calc R . .
C6 C 0.4206(10) -0.2250(9) 0.1423(10) 0.108(4) Uani 1 1 d . . .
H6A H 0.4145 -0.2725 0.1212 0.129 Uiso 1 1 calc R . .
C7 C 0.3846(10) -0.1406(8) 0.1077(9) 0.103(4) Uani 1 1 d . . .
H7A H 0.3527 -0.1306 0.0629 0.124 Uiso 1 1 calc R . .
C8 C 0.3929(7) -0.0642(6) 0.1367(7) 0.066(2) Uani 1 1 d . . .
C9 C 0.3569(8) 0.0237(7) 0.1011(7) 0.083(3) Uani 1 1 d . . .
H9A H 0.3260 0.0346 0.0554 0.100 Uiso 1 1 calc R . .
C10 C 0.3639(7) 0.0953(6) 0.1292(7) 0.064(2) Uani 1 1 d . . .
C11 C 0.3278(9) 0.1853(7) 0.0912(8) 0.092(3) Uani 1 1 d . . .
H11A H 0.2977 0.1961 0.0449 0.111 Uiso 1 1 calc R . .
C12 C 0.3348(10) 0.2571(8) 0.1193(9) 0.102(4) Uani 1 1 d . . .
H12A H 0.3086 0.3153 0.0942 0.123 Uiso 1 1 calc R . .
C13 C 0.3831(8) 0.2412(6) 0.1877(8) 0.083(3) Uani 1 1 d . . .
H13A H 0.3893 0.2902 0.2067 0.100 Uiso 1 1 calc R . .
C14 C 0.4202(6) 0.1571(5) 0.2259(6) 0.056(2) Uani 1 1 d . . .
H14A H 0.4514 0.1493 0.2707 0.067 Uiso 1 1 calc R . .
C15 C 0.4128(5) 0.0803(5) 0.1993(5) 0.0420(16) Uani 1 1 d . . .
C16 C 0.7426(6) -0.2513(5) 0.3588(6) 0.0531(19) Uani 1 1 d . . .
C17 C 0.7879(6) -0.3408(4) 0.4072(6) 0.0436(16) Uani 1 1 d . . .
C18 C 0.7397(5) -0.3882(5) 0.5141(6) 0.0441(17) Uani 1 1 d . . .
C19 C 0.6500(6) -0.3564(6) 0.5795(6) 0.0525(19) Uani 1 1 d . . .
H19A H 0.6208 -0.3017 0.5502 0.063 Uiso 1 1 calc R . .
C20 C 0.6064(7) -0.4031(7) 0.6823(7) 0.068(2) Uani 1 1 d . . .
H20A H 0.5471 -0.3810 0.7227 0.082 Uiso 1 1 calc R . .
C21 C 0.6497(8) -0.4856(8) 0.7298(7) 0.091(3) Uani 1 1 d . . .
H21A H 0.6201 -0.5166 0.8012 0.109 Uiso 1 1 calc R . .
C22 C 0.7325(8) -0.5188(7) 0.6724(7) 0.080(3) Uani 1 1 d . . .
H22A H 0.7592 -0.5739 0.7047 0.096 Uiso 1 1 calc R . .
C23 C 0.7823(6) -0.4729(5) 0.5629(6) 0.057(2) Uani 1 1 d . . .
C24 C 0.8685(7) -0.5077(6) 0.5014(7) 0.071(2) Uani 1 1 d . . .
H24A H 0.8962 -0.5627 0.5324 0.085 Uiso 1 1 calc R . .
C25 C 0.9139(7) -0.4617(5) 0.3945(7) 0.059(2) Uani 1 1 d . . .
C26 C 1.0003(8) -0.4981(7) 0.3316(9) 0.082(3) Uani 1 1 d . . .
H26A H 1.0259 -0.5548 0.3620 0.099 Uiso 1 1 calc R . .
C27 C 1.0456(9) -0.4522(9) 0.2293(10) 0.094(3) Uani 1 1 d . . .
H27A H 1.1036 -0.4764 0.1900 0.112 Uiso 1 1 calc R . .
C28 C 1.0065(8) -0.3672(8) 0.1797(8) 0.086(3) Uani 1 1 d . . .
H28A H 1.0371 -0.3368 0.1083 0.103 Uiso 1 1 calc R . .
C29 C 0.9250(7) -0.3312(7) 0.2370(6) 0.065(2) Uani 1 1 d . . .
H29A H 0.9010 -0.2743 0.2046 0.078 Uiso 1 1 calc R . .
C30 C 0.8741(6) -0.3772(5) 0.3459(6) 0.0486(18) Uani 1 1 d . . .
C31 C 0.6333(5) 0.1830(4) 0.3636(5) 0.0326(14) Uani 1 1 d . . .
C32 C 0.6442(5) 0.2854(4) 0.2920(5) 0.0358(14) Uani 1 1 d . . .
C33 C 0.6638(5) 0.3077(4) 0.1891(5) 0.0390(15) Uani 1 1 d . . .
C34 C 0.6783(6) 0.2384(5) 0.1459(5) 0.0501(18) Uani 1 1 d . . .
H34A H 0.6774 0.1748 0.1865 0.060 Uiso 1 1 calc R . .
C35 C 0.6938(7) 0.2633(7) 0.0453(6) 0.072(3) Uani 1 1 d . . .
H35A H 0.7012 0.2164 0.0191 0.087 Uiso 1 1 calc R . .
C36 C 0.6984(8) 0.3582(8) -0.0177(7) 0.084(3) Uani 1 1 d . . .
H36A H 0.7111 0.3741 -0.0863 0.101 Uiso 1 1 calc R . .
C37 C 0.6850(8) 0.4266(7) 0.0186(7) 0.077(3) Uani 1 1 d . . .
H37A H 0.6853 0.4891 -0.0246 0.093 Uiso 1 1 calc R . .
C38 C 0.6697(6) 0.4065(5) 0.1239(6) 0.056(2) Uani 1 1 d . . .
C39 C 0.6606(6) 0.4752(5) 0.1615(7) 0.061(2) Uani 1 1 d . . .
H39A H 0.6636 0.5383 0.1185 0.073 Uiso 1 1 calc R . .
C40 C 0.6470(6) 0.4544(5) 0.2621(7) 0.055(2) Uani 1 1 d . . .
C41 C 0.6409(7) 0.5254(6) 0.3029(10) 0.080(3) Uani 1 1 d . . .
H41A H 0.6486 0.5891 0.2598 0.096 Uiso 1 1 calc R . .
C42 C 0.6245(8) 0.5030(8) 0.4004(10) 0.086(3) Uani 1 1 d . . .
H42A H 0.6241 0.5508 0.4234 0.103 Uiso 1 1 calc R . .
C43 C 0.6076(7) 0.4070(7) 0.4697(8) 0.076(3) Uani 1 1 d . . .
H43A H 0.5927 0.3922 0.5386 0.091 Uiso 1 1 calc R . .
C44 C 0.6133(6) 0.3359(5) 0.4352(6) 0.0536(19) Uani 1 1 d . . .
H44A H 0.6022 0.2730 0.4812 0.064 Uiso 1 1 calc R . .
C45 C 0.6357(5) 0.3561(4) 0.3309(5) 0.0399(15) Uani 1 1 d . . .
C46 C 0.8837(5) 0.0657(4) 0.2490(5) 0.0328(14) Uani 1 1 d . . .
C47 C 0.9790(5) 0.1190(5) 0.1535(5) 0.0374(15) Uani 1 1 d . . .
C48 C 0.9987(5) 0.2155(5) 0.1272(5) 0.0439(17) Uani 1 1 d . . .
C49 C 0.9341(6) 0.2663(5) 0.1880(6) 0.0528(19) Uani 1 1 d . . .
H49A H 0.8747 0.2351 0.2473 0.063 Uiso 1 1 calc R . .
C50 C 0.9573(7) 0.3598(5) 0.1611(7) 0.067(2) Uani 1 1 d . . .
H50A H 0.9145 0.3913 0.2028 0.080 Uiso 1 1 calc R . .
C51 C 1.0461(8) 0.4092(6) 0.0702(8) 0.078(3) Uani 1 1 d . . .
H51A H 1.0632 0.4723 0.0536 0.094 Uiso 1 1 calc R . .
C52 C 1.1058(8) 0.3652(7) 0.0078(8) 0.075(3) Uani 1 1 d . . .
H52A H 1.1612 0.3996 -0.0540 0.090 Uiso 1 1 calc R . .
C53 C 1.0866(6) 0.2672(6) 0.0336(6) 0.056(2) Uani 1 1 d . . .
C54 C 1.1503(6) 0.2187(6) -0.0279(6) 0.059(2) Uani 1 1 d . . .
H54A H 1.2064 0.2524 -0.0894 0.071 Uiso 1 1 calc R . .
C55 C 1.1336(5) 0.1232(6) -0.0015(5) 0.0493(19) Uani 1 1 d . . .
C56 C 1.2022(6) 0.0740(8) -0.0635(6) 0.066(3) Uani 1 1 d . . .
H56A H 1.2586 0.1072 -0.1250 0.080 Uiso 1 1 calc R . .
C57 C 1.1850(7) -0.0205(8) -0.0329(7) 0.068(2) Uani 1 1 d . . .
H57A H 1.2314 -0.0520 -0.0727 0.082 Uiso 1 1 calc R . .
C58 C 1.0984(6) -0.0719(6) 0.0580(6) 0.060(2) Uani 1 1 d . . .
H58A H 1.0874 -0.1367 0.0768 0.072 Uiso 1 1 calc R . .
C59 C 1.0307(6) -0.0279(6) 0.1187(6) 0.0505(18) Uani 1 1 d . . .
H59A H 0.9738 -0.0630 0.1785 0.061 Uiso 1 1 calc R . .
C60 C 1.0454(5) 0.0709(5) 0.0921(5) 0.0421(16) Uani 1 1 d . . .
C61 C 0.7857(6) 0.1716(6) 0.5451(6) 0.058(2) Uani 1 1 d . . .
H61A H 0.7530 0.2120 0.5046 0.069 Uiso 1 1 calc R . .
C62 C 0.8184(8) 0.2052(7) 0.5995(8) 0.080(3) Uani 1 1 d . . .
H62A H 0.8075 0.2671 0.5962 0.095 Uiso 1 1 calc R . .
C63 C 0.8664(9) 0.1470(8) 0.6577(9) 0.095(4) Uani 1 1 d . . .
H63A H 0.8892 0.1683 0.6951 0.114 Uiso 1 1 calc R . .
C64 C 0.8815(8) 0.0556(7) 0.6613(7) 0.078(3) Uani 1 1 d . . .
H64A H 0.9150 0.0147 0.7006 0.093 Uiso 1 1 calc R . .
C65 C 0.8465(6) 0.0254(5) 0.6065(5) 0.0476(17) Uani 1 1 d . . .
C66 C 0.8579(6) -0.0714(5) 0.6050(5) 0.0466(17) Uani 1 1 d . . .
C67 C 0.9118(7) -0.1399(6) 0.6545(7) 0.077(3) Uani 1 1 d . . .
H67A H 0.9432 -0.1257 0.6903 0.092 Uiso 1 1 calc R . .
C68 C 0.9181(9) -0.2260(7) 0.6501(9) 0.097(4) Uani 1 1 d . . .
H68A H 0.9517 -0.2723 0.6852 0.116 Uiso 1 1 calc R . .
C69 C 0.8748(8) -0.2472(6) 0.5937(8) 0.082(3) Uani 1 1 d . . .
H69A H 0.8790 -0.3065 0.5895 0.099 Uiso 1 1 calc R . .
C70 C 0.8254(6) -0.1756(5) 0.5445(6) 0.058(2) Uani 1 1 d . . .
H70A H 0.7972 -0.1873 0.5050 0.070 Uiso 1 1 calc R . .
N1 N 0.8159(4) -0.0906(4) 0.5505(4) 0.0410(13) Uani 1 1 d . . .
N2 N 0.7991(4) 0.0835(4) 0.5483(4) 0.0409(13) Uani 1 1 d . . .
O1WA O 0.6483(3) -0.0529(3) 0.4622(3) 0.0294(9) Uani 1 1 d . . .
O1 O 0.7811(5) -0.1762(4) 0.3481(4) 0.0638(15) Uani 1 1 d . . .
O2 O 0.6735(7) -0.2550(5) 0.3321(9) 0.152(4) Uani 1 1 d . . .
O3 O 0.8834(3) 0.0477(3) 0.3347(3) 0.0399(10) Uani 1 1 d . . .
O4 O 0.8099(3) 0.0425(3) 0.2333(3) 0.0403(11) Uani 1 1 d . . .
O5 O 0.6057(3) -0.0292(3) 0.2626(3) 0.0427(11) Uani 1 1 d . . .
O6 O 0.4538(3) -0.0308(3) 0.3957(3) 0.0375(10) Uani 1 1 d . . .
O7 O 0.5531(3) 0.1333(3) 0.3884(3) 0.0387(10) Uani 1 1 d . . .
O8 O 0.7057(3) 0.1546(3) 0.3938(3) 0.0385(10) Uani 1 1 d . . .
H1WA H 0.632(5) -0.101(4) 0.510(5) 0.028(18) Uiso 1 1 d . . .

loop_
_atom_site_aniso_label
_atom_site_aniso_U_11
_atom_site_aniso_U_22
_atom_site_aniso_U_33
_atom_site_aniso_U_23
_atom_site_aniso_U_13
_atom_site_aniso_U_12
Zn1 0.0270(5) 0.0303(5) 0.0311(5) -0.0080(4) -0.0129(4) 0.0018(4)
Zn2 0.0302(4) 0.0355(4) 0.0365(4) -0.0159(3) -0.0180(3) 0.0036(3)
Zn3 0.0433(4) 0.0352(4) 0.0387(4) -0.0103(3) -0.0285(4) 0.0013(3)
C1 0.037(4) 0.031(3) 0.033(4) -0.009(3) -0.016(3) 0.000(3)
C2 0.031(3) 0.055(4) 0.031(3) -0.015(3) -0.017(3) 0.001(3)
C3 0.051(4) 0.057(4) 0.051(4) -0.029(4) -0.030(4) 0.005(3)
C4 0.064(5) 0.062(5) 0.074(6) -0.033(4) -0.042(5) 0.009(4)
C5 0.106(8) 0.072(6) 0.112(8) -0.053(6) -0.065(7) 0.016(6)
C6 0.151(11) 0.107(9) 0.148(11) -0.092(9) -0.101(10) 0.023(8)
C7 0.146(11) 0.107(9) 0.134(10) -0.069(8) -0.109(9) 0.023(8)
C8 0.079(6) 0.076(6) 0.079(6) -0.037(5) -0.058(5) 0.005(5)
C9 0.112(8) 0.094(7) 0.086(7) -0.032(6) -0.082(7) 0.011(6)
C10 0.073(6) 0.072(6) 0.071(6) -0.025(5) -0.056(5) 0.012(4)
C11 0.118(9) 0.087(7) 0.110(8) -0.028(6) -0.096(8) 0.028(6)
C12 0.133(10) 0.071(7) 0.128(10) -0.026(7) -0.097(9) 0.044(7)
C13 0.114(8) 0.056(5) 0.103(8) -0.026(5) -0.074(7) 0.021(5)
C14 0.060(5) 0.053(5) 0.057(5) -0.012(4) -0.034(4) 0.003(4)
C15 0.038(4) 0.056(4) 0.034(4) -0.012(3) -0.021(3) 0.000(3)
C16 0.049(5) 0.046(4) 0.056(5) -0.008(4) -0.025(4) 0.003(3)
C17 0.051(4) 0.032(3) 0.055(4) -0.014(3) -0.031(4) 0.008(3)
C18 0.044(4) 0.038(4) 0.057(4) -0.012(3) -0.030(4) -0.004(3)
C19 0.039(4) 0.059(5) 0.066(5) -0.026(4) -0.027(4) 0.006(3)
C20 0.046(5) 0.085(6) 0.066(6) -0.027(5) -0.018(4) -0.002(4)
C21 0.068(7) 0.120(9) 0.052(6) -0.007(6) -0.014(5) -0.014(6)
C22 0.072(6) 0.075(6) 0.063(6) 0.007(5) -0.030(5) 0.002(5)
C23 0.055(5) 0.047(4) 0.063(5) -0.013(4) -0.027(4) 0.002(4)
C24 0.080(6) 0.044(5) 0.087(7) -0.012(5) -0.048(6) 0.019(4)
C25 0.060(5) 0.048(4) 0.076(6) -0.029(4) -0.032(5) 0.015(4)
C26 0.084(7) 0.076(6) 0.104(8) -0.055(6) -0.043(7) 0.038(6)
C27 0.075(7) 0.118(9) 0.109(9) -0.080(8) -0.027(7) 0.023(7)
C28 0.075(7) 0.123(9) 0.072(6) -0.048(7) -0.034(6) 0.020(6)
C29 0.059(5) 0.084(6) 0.058(5) -0.028(5) -0.029(4) 0.013(5)
C30 0.049(4) 0.044(4) 0.061(5) -0.021(4) -0.031(4) 0.007(3)
C31 0.035(3) 0.031(3) 0.030(3) -0.010(3) -0.013(3) 0.000(3)
C32 0.029(3) 0.033(3) 0.043(4) -0.008(3) -0.018(3) -0.001(3)
C33 0.030(3) 0.037(4) 0.040(4) -0.005(3) -0.015(3) 0.005(3)
C34 0.056(5) 0.052(4) 0.044(4) -0.014(3) -0.027(4) 0.010(3)
C35 0.087(7) 0.086(7) 0.046(5) -0.023(5) -0.033(5) 0.008(5)
C36 0.102(8) 0.095(8) 0.044(5) -0.005(5) -0.039(5) 0.004(6)
C37 0.083(7) 0.065(6) 0.051(5) 0.015(5) -0.030(5) 0.001(5)
C38 0.045(4) 0.041(4) 0.056(5) 0.005(4) -0.020(4) -0.003(3)
C39 0.051(5) 0.029(4) 0.072(6) 0.007(4) -0.020(4) -0.002(3)
C40 0.044(4) 0.032(4) 0.089(6) -0.023(4) -0.026(4) 0.002(3)
C41 0.062(6) 0.045(5) 0.137(10) -0.040(6) -0.038(6) -0.003(4)
C42 0.069(6) 0.079(7) 0.146(11) -0.077(8) -0.049(7) 0.014(5)
C43 0.066(6) 0.091(7) 0.093(7) -0.059(6) -0.035(5) 0.018(5)
C44 0.056(5) 0.052(4) 0.074(5) -0.037(4) -0.037(4) 0.015(4)
C45 0.030(3) 0.037(4) 0.056(4) -0.020(3) -0.020(3) 0.004(3)
C46 0.033(3) 0.029(3) 0.037(4) -0.011(3) -0.018(3) 0.006(3)
C47 0.032(3) 0.047(4) 0.032(3) -0.007(3) -0.019(3) -0.003(3)
C48 0.040(4) 0.048(4) 0.042(4) -0.004(3) -0.026(3) -0.007(3)
C49 0.056(5) 0.042(4) 0.065(5) -0.007(4) -0.040(4) -0.001(3)
C50 0.070(6) 0.045(5) 0.094(7) -0.016(5) -0.053(5) 0.005(4)
C51 0.086(7) 0.044(5) 0.102(8) -0.001(5) -0.057(7) -0.013(5)
C52 0.068(6) 0.061(6) 0.072(6) 0.016(5) -0.038(5) -0.025(5)
C53 0.052(5) 0.061(5) 0.051(5) 0.002(4) -0.035(4) -0.015(4)
C54 0.038(4) 0.086(6) 0.039(4) -0.002(4) -0.018(4) -0.014(4)
C55 0.034(4) 0.080(6) 0.033(4) -0.013(4) -0.020(3) 0.001(4)
C56 0.039(4) 0.124(8) 0.034(4) -0.029(5) -0.015(4) 0.009(5)
C57 0.055(5) 0.112(8) 0.052(5) -0.044(5) -0.029(4) 0.027(5)
C58 0.061(5) 0.080(6) 0.060(5) -0.039(5) -0.037(5) 0.020(4)
C59 0.043(4) 0.065(5) 0.046(4) -0.024(4) -0.018(3) 0.006(4)
C60 0.036(4) 0.061(5) 0.035(4) -0.014(3) -0.023(3) 0.001(3)
C61 0.062(5) 0.057(5) 0.075(6) -0.029(4) -0.045(5) 0.006(4)
C62 0.094(7) 0.082(6) 0.110(8) -0.059(6) -0.064(7) 0.010(5)
C63 0.135(10) 0.099(8) 0.123(9) -0.066(7) -0.101(8) 0.023(7)
C64 0.099(7) 0.085(7) 0.092(7) -0.041(6) -0.074(6) 0.016(5)
C65 0.048(4) 0.051(4) 0.051(4) -0.014(3) -0.031(4) -0.001(3)
C66 0.048(4) 0.050(4) 0.049(4) -0.011(3) -0.034(4) 0.000(3)
C67 0.100(7) 0.067(6) 0.104(7) -0.022(5) -0.091(7) 0.016(5)
C68 0.131(9) 0.062(6) 0.151(10) -0.027(6) -0.125(9) 0.030(6)
C69 0.112(8) 0.051(5) 0.124(8) -0.030(5) -0.093(7) 0.024(5)
C70 0.069(5) 0.054(5) 0.072(5) -0.024(4) -0.051(5) 0.010(4)
N1 0.047(3) 0.041(3) 0.043(3) -0.011(3) -0.031(3) 0.006(3)
N2 0.037(3) 0.046(3) 0.045(3) -0.015(3) -0.021(3) -0.003(2)
O1WA 0.030(2) 0.028(2) 0.028(2) -0.006(2) -0.0146(19) 0.0010(18)
O1 0.091(4) 0.046(3) 0.087(4) -0.036(3) -0.062(4) 0.027(3)
O2 0.146(7) 0.067(5) 0.276(12) 0.001(6) -0.174(9) -0.001(5)
O3 0.035(2) 0.053(3) 0.032(2) -0.010(2) -0.019(2) 0.001(2)
O4 0.034(2) 0.051(3) 0.039(2) -0.013(2) -0.021(2) -0.004(2)
O5 0.033(3) 0.063(3) 0.039(3) -0.021(2) -0.020(2) 0.005(2)
O6 0.035(2) 0.051(3) 0.033(2) -0.017(2) -0.019(2) 0.001(2)
O7 0.042(3) 0.032(2) 0.040(2) -0.0008(19) -0.025(2) -0.0067(19)
O8 0.039(3) 0.035(2) 0.045(3) -0.010(2) -0.025(2) 0.0045(19)

loop_
_atom_type_symbol
_atom_type_description
_atom_type_scat_dispersion_real
_atom_type_scat_dispersion_imag
_atom_type_scat_source
C C 0.0033 0.0016 'International Tables Vol C Tables 4.2.6.8 and 6.1.1.4'
H H 0.0000 0.0000 'International Tables Vol C Tables 4.2.6.8 and 6.1.1.4'
N N 0.0061 0.0033 'International Tables Vol C Tables 4.2.6.8 and 6.1.1.4'
O O 0.0106 0.0060 'International Tables Vol C Tables 4.2.6.8 and 6.1.1.4'
Zn Zn 0.2839 1.4301 'International Tables Vol C Tables 4.2.6.8 and 6.1.1.4'

loop_
_geom_angle_atom_site_label_1
_geom_angle_atom_site_label_2
_geom_angle_atom_site_label_3
_geom_angle
_geom_angle_site_symmetry_1
_geom_angle_site_symmetry_3
_geom_angle_publ_flag
O7 Zn1 O7 180.0(3) 2_656 . ?
O7 Zn1 O1WA 94.47(17) 2_656 2_656 ?
O7 Zn1 O1WA 85.53(17) . 2_656 ?
O7 Zn1 O1WA 85.53(17) 2_656 . ?
O7 Zn1 O1WA 94.47(17) . . ?
O1WA Zn1 O1WA 180.000(1) 2_656 . ?
O7 Zn1 O6 87.89(16) 2_656 2_656 ?
O7 Zn1 O6 92.11(16) . 2_656 ?
O1WA Zn1 O6 98.91(16) 2_656 2_656 ?
O1WA Zn1 O6 81.09(16) . 2_656 ?
O7 Zn1 O6 92.11(16) 2_656 . ?
O7 Zn1 O6 87.89(16) . . ?
O1WA Zn1 O6 81.09(16) 2_656 . ?
O1WA Zn1 O6 98.91(16) . . ?
O6 Zn1 O6 180.0(2) 2_656 . ?
O5 Zn2 O1 129.4(2) . . ?
O5 Zn2 O4 99.74(18) . . ?
O1 Zn2 O4 106.0(2) . . ?
O5 Zn2 O1WA 112.97(18) . . ?
O1 Zn2 O1WA 101.8(2) . . ?
O4 Zn2 O1WA 104.49(18) . . ?
O1WA Zn3 O8 95.66(17) . . ?
O1WA Zn3 O3 103.58(17) . . ?
O8 Zn3 O3 87.93(17) . . ?
O1WA Zn3 N2 152.46(19) . . ?
O8 Zn3 N2 92.52(19) . . ?
O3 Zn3 N2 102.95(19) . . ?
O1WA Zn3 N1 95.50(19) . . ?
O8 Zn3 N1 168.83(19) . . ?
O3 Zn3 N1 89.83(19) . . ?
N2 Zn3 N1 77.3(2) . . ?
O6 C1 O5 125.9(6) . . ?
O6 C1 C2 120.3(5) . . ?
O5 C1 C2 113.9(5) . . ?
C15 C2 C3 122.3(6) . . ?
C15 C2 C1 118.6(6) . . ?
C3 C2 C1 119.0(6) . . ?
C2 C3 C4 123.5(6) . . ?
C2 C3 C8 117.7(7) . . ?
C4 C3 C8 118.8(7) . . ?
C5 C4 C3 120.6(8) . . ?
C5 C4 H4A 119.7 . . ?
C3 C4 H4A 119.7 . . ?
C4 C5 C6 121.2(9) . . ?
C4 C5 H5A 119.4 . . ?
C6 C5 H5A 119.4 . . ?
C7 C6 C5 119.6(9) . . ?
C7 C6 H6A 120.2 . . ?
C5 C6 H6A 120.2 . . ?
C6 C7 C8 122.6(9) . . ?
C6 C7 H7A 118.7 . . ?
C8 C7 H7A 118.7 . . ?
C9 C8 C7 123.5(8) . . ?
C9 C8 C3 119.3(7) . . ?
C7 C8 C3 117.2(8) . . ?
C10 C9 C8 123.4(7) . . ?
C10 C9 H9A 118.3 . . ?
C8 C9 H9A 118.3 . . ?
C9 C10 C11 122.8(8) . . ?
C9 C10 C15 119.2(7) . . ?
C11 C10 C15 118.0(8) . . ?
C12 C11 C10 122.8(9) . . ?
C12 C11 H11A 118.6 . . ?
C10 C11 H11A 118.6 . . ?
C11 C12 C13 118.4(9) . . ?
C11 C12 H12A 120.8 . . ?
C13 C12 H12A 120.8 . . ?
C14 C13 C12 121.6(9) . . ?
C14 C13 H13A 119.2 . . ?
C12 C13 H13A 119.2 . . ?
C13 C14 C15 121.4(8) . . ?
C13 C14 H14A 119.3 . . ?
C15 C14 H14A 119.3 . . ?
C2 C15 C14 124.3(6) . . ?
C2 C15 C10 118.0(7) . . ?
C14 C15 C10 117.7(7) . . ?
O2 C16 O1 124.0(7) . . ?
O2 C16 C17 120.3(7) . . ?
O1 C16 C17 115.7(7) . . ?
C18 C17 C30 121.1(6) . . ?
C18 C17 C16 118.2(6) . . ?
C30 C17 C16 120.7(6) . . ?
C17 C18 C19 123.4(6) . . ?
C17 C18 C23 119.5(7) . . ?
C19 C18 C23 117.0(7) . . ?
C20 C19 C18 121.9(8) . . ?
C20 C19 H19A 119.1 . . ?
C18 C19 H19A 119.1 . . ?
C19 C20 C21 120.7(9) . . ?
C19 C20 H20A 119.7 . . ?
C21 C20 H20A 119.7 . . ?
C22 C21 C20 119.8(9) . . ?
C22 C21 H21A 120.1 . . ?
C20 C21 H21A 120.1 . . ?
C21 C22 C23 122.3(9) . . ?
C21 C22 H22A 118.8 . . ?
C23 C22 H22A 118.8 . . ?
C24 C23 C22 123.0(8) . . ?
C24 C23 C18 118.8(7) . . ?
C22 C23 C18 118.2(8) . . ?
C25 C24 C23 121.3(7) . . ?
C25 C24 H24A 119.4 . . ?
C23 C24 H24A 119.4 . . ?
C24 C25 C30 120.4(7) . . ?
C24 C25 C26 121.4(8) . . ?
C30 C25 C26 118.3(8) . . ?
C27 C26 C25 121.2(9) . . ?
C27 C26 H26A 119.4 . . ?
C25 C26 H26A 119.4 . . ?
C26 C27 C28 121.0(10) . . ?
C26 C27 H27A 119.5 . . ?
C28 C27 H27A 119.5 . . ?
C29 C28 C27 119.2(10) . . ?
C29 C28 H28A 120.4 . . ?
C27 C28 H28A 120.4 . . ?
C28 C29 C30 121.9(9) . . ?
C28 C29 H29A 119.1 . . ?
C30 C29 H29A 119.1 . . ?
C17 C30 C25 118.9(7) . . ?
C17 C30 C29 122.7(7) . . ?
C25 C30 C29 118.4(7) . . ?
O7 C31 O8 125.5(5) . . ?
O7 C31 C32 117.6(5) . . ?
O8 C31 C32 116.9(5) . . ?
C33 C32 C45 121.8(6) . . ?
C33 C32 C31 119.7(6) . . ?
C45 C32 C31 118.5(6) . . ?
C32 C33 C34 123.3(6) . . ?
C32 C33 C38 118.0(7) . . ?
C34 C33 C38 118.7(7) . . ?
C35 C34 C33 121.3(7) . . ?
C35 C34 H34A 119.3 . . ?
C33 C34 H34A 119.3 . . ?
C34 C35 C36 120.4(9) . . ?
C34 C35 H35A 119.8 . . ?
C36 C35 H35A 119.8 . . ?
C37 C36 C35 121.0(9) . . ?
C37 C36 H36A 119.5 . . ?
C35 C36 H36A 119.5 . . ?
C36 C37 C38 122.1(8) . . ?
C36 C37 H37A 119.0 . . ?
C38 C37 H37A 119.0 . . ?
C39 C38 C33 120.3(7) . . ?
C39 C38 C37 123.3(7) . . ?
C33 C38 C37 116.4(8) . . ?
C38 C39 C40 122.3(7) . . ?
C38 C39 H39A 118.8 . . ?
C40 C39 H39A 118.8 . . ?
C39 C40 C41 123.6(8) . . ?
C39 C40 C45 118.8(7) . . ?
C41 C40 C45 117.6(9) . . ?
C42 C41 C40 122.0(9) . . ?
C42 C41 H41A 119.0 . . ?
C40 C41 H41A 119.0 . . ?
C41 C42 C43 120.7(9) . . ?
C41 C42 H42A 119.6 . . ?
C43 C42 H42A 119.6 . . ?
C44 C43 C42 119.9(9) . . ?
C44 C43 H43A 120.0 . . ?
C42 C43 H43A 120.0 . . ?
C43 C44 C45 121.3(8) . . ?
C43 C44 H44A 119.3 . . ?
C45 C44 H44A 119.3 . . ?
C32 C45 C44 123.1(6) . . ?
C32 C45 C40 118.6(7) . . ?
C44 C45 C40 118.3(7) . . ?
O3 C46 O4 125.8(6) . . ?
O3 C46 C47 118.9(5) . . ?
O4 C46 C47 115.4(5) . . ?
C48 C47 C60 121.5(6) . . ?
C48 C47 C46 119.3(6) . . ?
C60 C47 C46 119.2(6) . . ?
C47 C48 C49 123.1(6) . . ?
C47 C48 C53 119.3(7) . . ?
C49 C48 C53 117.6(7) . . ?
C50 C49 C48 121.4(8) . . ?
C50 C49 H49A 119.3 . . ?
C48 C49 H49A 119.3 . . ?
C49 C50 C51 120.3(9) . . ?
C49 C50 H50A 119.9 . . ?
C51 C50 H50A 119.9 . . ?
C52 C51 C50 120.2(8) . . ?
C52 C51 H51A 119.9 . . ?
C50 C51 H51A 119.9 . . ?
C51 C52 C53 121.6(9) . . ?
C51 C52 H52A 119.2 . . ?
C53 C52 H52A 119.2 . . ?
C54 C53 C52 122.8(8) . . ?
C54 C53 C48 118.4(7) . . ?
C52 C53 C48 118.8(9) . . ?
C55 C54 C53 122.9(7) . . ?
C55 C54 H54A 118.6 . . ?
C53 C54 H54A 118.6 . . ?
C54 C55 C56 122.0(7) . . ?
C54 C55 C60 118.9(7) . . ?
C56 C55 C60 119.0(8) . . ?
C57 C56 C55 120.1(8) . . ?
C57 C56 H56A 119.9 . . ?
C55 C56 H56A 119.9 . . ?
C56 C57 C58 121.2(8) . . ?
C56 C57 H57A 119.4 . . ?
C58 C57 H57A 119.4 . . ?
C59 C58 C57 120.6(8) . . ?
C59 C58 H58A 119.7 . . ?
C57 C58 H58A 119.7 . . ?
C58 C59 C60 121.0(7) . . ?
C58 C59 H59A 119.5 . . ?
C60 C59 H59A 119.5 . . ?
C47 C60 C59 123.1(6) . . ?
C47 C60 C55 119.0(7) . . ?
C59 C60 C55 118.0(7) . . ?
N2 C61 C62 122.3(8) . . ?
N2 C61 H61A 118.8 . . ?
C62 C61 H61A 118.8 . . ?
C63 C62 C61 119.0(9) . . ?
C63 C62 H62A 120.5 . . ?
C61 C62 H62A 120.5 . . ?
C62 C63 C64 119.3(8) . . ?
C62 C63 H63A 120.3 . . ?
C64 C63 H63A 120.3 . . ?
C65 C64 C63 119.3(8) . . ?
C65 C64 H64A 120.4 . . ?
C63 C64 H64A 120.4 . . ?
N2 C65 C64 121.3(7) . . ?
N2 C65 C66 114.6(6) . . ?
C64 C65 C66 124.0(7) . . ?
N1 C66 C67 120.2(7) . . ?
N1 C66 C65 116.6(6) . . ?
C67 C66 C65 123.2(7) . . ?
C68 C67 C66 119.7(7) . . ?
C68 C67 H67A 120.2 . . ?
C66 C67 H67A 120.2 . . ?
C67 C68 C69 120.8(8) . . ?
C67 C68 H68A 119.6 . . ?
C69 C68 H68A 119.6 . . ?
C70 C69 C68 116.4(8) . . ?
C70 C69 H69A 121.8 . . ?
C68 C69 H69A 121.8 . . ?
N1 C70 C69 123.5(7) . . ?
N1 C70 H70A 118.2 . . ?
C69 C70 H70A 118.2 . . ?
C70 N1 C66 119.4(6) . . ?
C70 N1 Zn3 125.9(5) . . ?
C66 N1 Zn3 114.5(5) . . ?
C61 N2 C65 118.7(6) . . ?
C61 N2 Zn3 124.5(5) . . ?
C65 N2 Zn3 116.8(5) . . ?
Zn2 O1WA Zn3 111.6(2) . . ?
Zn2 O1WA Zn1 112.08(18) . . ?
Zn3 O1WA Zn1 110.52(19) . . ?
Zn2 O1WA H1WA 115(5) . . ?
Zn3 O1WA H1WA 111(5) . . ?
Zn1 O1WA H1WA 96(5) . . ?
C16 O1 Zn2 118.7(5) . . ?
C46 O3 Zn3 125.0(4) . . ?
C46 O4 Zn2 126.9(4) . . ?
C1 O5 Zn2 128.5(4) . . ?
C1 O6 Zn1 130.8(4) . . ?
C31 O7 Zn1 128.5(4) . . ?
C31 O8 Zn3 136.3(4) . . ?

loop_
_geom_bond_atom_site_label_1
_geom_bond_atom_site_label_2
_geom_bond_distance
_geom_bond_site_symmetry_2
_geom_bond_publ_flag
Zn1 O7 2.051(4) 2_656 ?
Zn1 O7 2.051(4) . ?
Zn1 O1WA 2.077(4) 2_656 ?
Zn1 O1WA 2.077(4) . ?
Zn1 O6 2.186(4) 2_656 ?
Zn1 O6 2.186(4) . ?
Zn2 O5 1.922(4) . ?
Zn2 O1 1.927(5) . ?
Zn2 O4 1.955(4) . ?
Zn2 O1WA 1.991(4) . ?
Zn3 O1WA 2.030(4) . ?
Zn3 O8 2.037(4) . ?
Zn3 O3 2.066(4) . ?
Zn3 N2 2.095(5) . ?
Zn3 N1 2.135(5) . ?
C1 O6 1.238(7) . ?
C1 O5 1.288(7) . ?
C1 C2 1.510(8) . ?
C2 C15 1.397(9) . ?
C2 C3 1.401(9) . ?
C3 C4 1.413(10) . ?
C3 C8 1.440(10) . ?
C4 C5 1.364(11) . ?
C4 H4A 0.9300 . ?
C5 C6 1.416(14) . ?
C5 H5A 0.9300 . ?
C6 C7 1.330(14) . ?
C6 H6A 0.9300 . ?
C7 C8 1.437(12) . ?
C7 H7A 0.9300 . ?
C8 C9 1.375(12) . ?
C9 C10 1.354(12) . ?
C9 H9A 0.9300 . ?
C10 C11 1.407(12) . ?
C10 C15 1.448(9) . ?
C11 C12 1.355(14) . ?
C11 H11A 0.9300 . ?
C12 C13 1.414(13) . ?
C12 H12A 0.9300 . ?
C13 C14 1.344(11) . ?
C13 H13A 0.9300 . ?
C14 C15 1.415(10) . ?
C14 H14A 0.9300 . ?
C16 O2 1.215(10) . ?
C16 O1 1.246(9) . ?
C16 C17 1.506(9) . ?
C17 C18 1.395(10) . ?
C17 C30 1.406(10) . ?
C18 C19 1.425(10) . ?
C18 C23 1.437(10) . ?
C19 C20 1.343(11) . ?
C19 H19A 0.9300 . ?
C20 C21 1.414(13) . ?
C20 H20A 0.9300 . ?
C21 C22 1.325(13) . ?
C21 H21A 0.9300 . ?
C22 C23 1.426(12) . ?
C22 H22A 0.9300 . ?
C23 C24 1.394(12) . ?
C24 C25 1.393(12) . ?
C24 H24A 0.9300 . ?
C25 C30 1.414(10) . ?
C25 C26 1.419(12) . ?
C26 C27 1.336(14) . ?
C26 H26A 0.9300 . ?
C27 C28 1.419(14) . ?
C27 H27A 0.9300 . ?
C28 C29 1.339(12) . ?
C28 H28A 0.9300 . ?
C29 C30 1.420(11) . ?
C29 H29A 0.9300 . ?
C31 O7 1.258(7) . ?
C31 O8 1.258(7) . ?
C31 C32 1.508(8) . ?
C32 C33 1.398(9) . ?
C32 C45 1.404(9) . ?
C33 C34 1.416(10) . ?
C33 C38 1.445(9) . ?
C34 C35 1.374(10) . ?
C34 H34A 0.9300 . ?
C35 C36 1.391(13) . ?
C35 H35A 0.9300 . ?
C36 C37 1.335(13) . ?
C36 H36A 0.9300 . ?
C37 C38 1.456(12) . ?
C37 H37A 0.9300 . ?
C38 C39 1.359(11) . ?
C39 C40 1.392(12) . ?
C39 H39A 0.9300 . ?
C40 C41 1.434(12) . ?
C40 C45 1.445(10) . ?
C41 C42 1.330(14) . ?
C41 H41A 0.9300 . ?
C42 C43 1.416(14) . ?
C42 H42A 0.9300 . ?
C43 C44 1.370(11) . ?
C43 H43A 0.9300 . ?
C44 C45 1.415(10) . ?
C44 H44A 0.9300 . ?
C46 O3 1.242(7) . ?
C46 O4 1.268(7) . ?
C46 C47 1.506(8) . ?
C47 C48 1.397(9) . ?
C47 C60 1.403(9) . ?
C48 C49 1.420(11) . ?
C48 C53 1.434(10) . ?
C49 C50 1.362(10) . ?
C49 H49A 0.9300 . ?
C50 C51 1.415(13) . ?
C50 H50A 0.9300 . ?
C51 C52 1.340(13) . ?
C51 H51A 0.9300 . ?
C52 C53 1.419(12) . ?
C52 H52A 0.9300 . ?
C53 C54 1.398(12) . ?
C54 C55 1.375(11) . ?
C54 H54A 0.9300 . ?
C55 C56 1.430(11) . ?
C55 C60 1.438(9) . ?
C56 C57 1.351(12) . ?
C56 H56A 0.9300 . ?
C57 C58 1.406(12) . ?
C57 H57A 0.9300 . ?
C58 C59 1.359(10) . ?
C58 H58A 0.9300 . ?
C59 C60 1.420(10) . ?
C59 H59A 0.9300 . ?
C61 N2 1.329(9) . ?
C61 C62 1.376(11) . ?
C61 H61A 0.9300 . ?
C62 C63 1.350(13) . ?
C62 H62A 0.9300 . ?
C63 C64 1.378(13) . ?
C63 H63A 0.9300 . ?
C64 C65 1.369(10) . ?
C64 H64A 0.9300 . ?
C65 N2 1.341(8) . ?
C65 C66 1.485(10) . ?
C66 N1 1.336(8) . ?
C66 C67 1.399(10) . ?
C67 C68 1.340(12) . ?
C67 H67A 0.9300 . ?
C68 C69 1.393(12) . ?
C68 H68A 0.9300 . ?
C69 C70 1.377(10) . ?
C69 H69A 0.9300 . ?
C70 N1 1.330(9) . ?
C70 H70A 0.9300 . ?
O1WA H1WA 0.78(6) . ?

loop_
_geom_torsion_atom_site_label_1
_geom_torsion_atom_site_label_2
_geom_torsion_atom_site_label_3
_geom_torsion_atom_site_label_4
_geom_torsion
_geom_torsion_site_symmetry_1
_geom_torsion_site_symmetry_2
_geom_torsion_site_symmetry_3
_geom_torsion_site_symmetry_4
_geom_torsion_publ_flag
O6 C1 C2 C15 72.0(8) . . . . ?
O5 C1 C2 C15 -108.2(7) . . . . ?
O6 C1 C2 C3 -110.0(7) . . . . ?
O5 C1 C2 C3 69.8(8) . . . . ?
C15 C2 C3 C4 -179.8(7) . . . . ?
C1 C2 C3 C4 2.3(11) . . . . ?
C15 C2 C3 C8 -0.7(11) . . . . ?
C1 C2 C3 C8 -178.7(7) . . . . ?
C2 C3 C4 C5 178.2(8) . . . . ?
C8 C3 C4 C5 -0.9(13) . . . . ?
C3 C4 C5 C6 2.0(16) . . . . ?
C4 C5 C6 C7 -2.0(19) . . . . ?
C5 C6 C7 C8 1(2) . . . . ?
C6 C7 C8 C9 179.5(12) . . . . ?
C6 C7 C8 C3 0.4(18) . . . . ?
C2 C3 C8 C9 1.5(13) . . . . ?
C4 C3 C8 C9 -179.5(9) . . . . ?
C2 C3 C8 C7 -179.4(9) . . . . ?
C4 C3 C8 C7 -0.3(13) . . . . ?
C7 C8 C9 C10 179.4(11) . . . . ?
C3 C8 C9 C10 -1.5(16) . . . . ?
C8 C9 C10 C11 179.3(10) . . . . ?
C8 C9 C10 C15 0.8(16) . . . . ?
C9 C10 C11 C12 180.0(12) . . . . ?
C15 C10 C11 C12 -1.5(17) . . . . ?
C10 C11 C12 C13 1.6(19) . . . . ?
C11 C12 C13 C14 -0.9(18) . . . . ?
C12 C13 C14 C15 0.1(15) . . . . ?
C3 C2 C15 C14 -179.0(7) . . . . ?
C1 C2 C15 C14 -1.1(10) . . . . ?
C3 C2 C15 C10 0.0(10) . . . . ?
C1 C2 C15 C10 178.0(6) . . . . ?
C13 C14 C15 C2 179.2(8) . . . . ?
C13 C14 C15 C10 0.1(12) . . . . ?
C9 C10 C15 C2 0.0(12) . . . . ?
C11 C10 C15 C2 -178.6(8) . . . . ?
C9 C10 C15 C14 179.1(8) . . . . ?
C11 C10 C15 C14 0.5(12) . . . . ?
O2 C16 C17 C18 -89.1(11) . . . . ?
O1 C16 C17 C18 91.4(9) . . . . ?
O2 C16 C17 C30 88.7(11) . . . . ?
O1 C16 C17 C30 -90.8(9) . . . . ?
C30 C17 C18 C19 -177.7(6) . . . . ?
C16 C17 C18 C19 0.1(10) . . . . ?
C30 C17 C18 C23 3.4(10) . . . . ?
C16 C17 C18 C23 -178.8(7) . . . . ?
C17 C18 C19 C20 -179.2(7) . . . . ?
C23 C18 C19 C20 -0.2(11) . . . . ?
C18 C19 C20 C21 1.1(13) . . . . ?
C19 C20 C21 C22 -1.7(15) . . . . ?
C20 C21 C22 C23 1.4(16) . . . . ?
C21 C22 C23 C24 -179.0(10) . . . . ?
C21 C22 C23 C18 -0.5(14) . . . . ?
C17 C18 C23 C24 -2.6(11) . . . . ?
C19 C18 C23 C24 178.4(7) . . . . ?
C17 C18 C23 C22 178.9(7) . . . . ?
C19 C18 C23 C22 -0.1(11) . . . . ?
C22 C23 C24 C25 178.9(9) . . . . ?
C18 C23 C24 C25 0.5(13) . . . . ?
C23 C24 C25 C30 1.0(13) . . . . ?
C23 C24 C25 C26 -178.7(9) . . . . ?
C24 C25 C26 C27 -178.0(10) . . . . ?
C30 C25 C26 C27 2.3(14) . . . . ?
C25 C26 C27 C28 -2.2(17) . . . . ?
C26 C27 C28 C29 2.1(17) . . . . ?
C27 C28 C29 C30 -2.1(15) . . . . ?
C18 C17 C30 C25 -2.0(10) . . . . ?
C16 C17 C30 C25 -179.7(7) . . . . ?
C18 C17 C30 C29 179.9(7) . . . . ?
C16 C17 C30 C29 2.1(11) . . . . ?
C24 C25 C30 C17 -0.2(11) . . . . ?
C26 C25 C30 C17 179.5(8) . . . . ?
C24 C25 C30 C29 178.0(8) . . . . ?
C26 C25 C30 C29 -2.3(12) . . . . ?
C28 C29 C30 C17 -179.5(8) . . . . ?
C28 C29 C30 C25 2.3(13) . . . . ?
O7 C31 C32 C33 -69.2(8) . . . . ?
O8 C31 C32 C33 111.0(7) . . . . ?
O7 C31 C32 C45 111.7(7) . . . . ?
O8 C31 C32 C45 -68.1(8) . . . . ?
C45 C32 C33 C34 176.6(6) . . . . ?
C31 C32 C33 C34 -2.5(9) . . . . ?
C45 C32 C33 C38 -3.3(9) . . . . ?
C31 C32 C33 C38 177.7(6) . . . . ?
C32 C33 C34 C35 177.7(7) . . . . ?
C38 C33 C34 C35 -2.5(11) . . . . ?
C33 C34 C35 C36 1.8(13) . . . . ?
C34 C35 C36 C37 -1.9(16) . . . . ?
C35 C36 C37 C38 2.9(16) . . . . ?
C32 C33 C38 C39 2.6(10) . . . . ?
C34 C33 C38 C39 -177.2(7) . . . . ?
C32 C33 C38 C37 -177.0(7) . . . . ?
C34 C33 C38 C37 3.1(10) . . . . ?
C36 C37 C38 C39 176.9(9) . . . . ?
C36 C37 C38 C33 -3.4(13) . . . . ?
C33 C38 C39 C40 0.9(12) . . . . ?
C37 C38 C39 C40 -179.4(8) . . . . ?
C38 C39 C40 C41 177.7(8) . . . . ?
C38 C39 C40 C45 -3.8(11) . . . . ?
C39 C40 C41 C42 177.9(9) . . . . ?
C45 C40 C41 C42 -0.6(13) . . . . ?
C40 C41 C42 C43 -2.8(15) . . . . ?
C41 C42 C43 C44 3.3(14) . . . . ?
C42 C43 C44 C45 -0.1(13) . . . . ?
C33 C32 C45 C44 178.4(6) . . . . ?
C31 C32 C45 C44 -2.6(9) . . . . ?
C33 C32 C45 C40 0.5(9) . . . . ?
C31 C32 C45 C40 179.5(6) . . . . ?
C43 C44 C45 C32 178.8(7) . . . . ?
C43 C44 C45 C40 -3.3(11) . . . . ?
C39 C40 C45 C32 3.1(10) . . . . ?
C41 C40 C45 C32 -178.3(7) . . . . ?
C39 C40 C45 C44 -174.9(7) . . . . ?
C41 C40 C45 C44 3.6(10) . . . . ?
O3 C46 C47 C48 -71.9(8) . . . . ?
O4 C46 C47 C48 108.6(7) . . . . ?
O3 C46 C47 C60 109.0(7) . . . . ?
O4 C46 C47 C60 -70.6(7) . . . . ?
C60 C47 C48 C49 -179.2(6) . . . . ?
C46 C47 C48 C49 1.6(9) . . . . ?
C60 C47 C48 C53 2.1(9) . . . . ?
C46 C47 C48 C53 -177.0(6) . . . . ?
C47 C48 C49 C50 178.4(7) . . . . ?
C53 C48 C49 C50 -3.0(10) . . . . ?
C48 C49 C50 C51 1.1(11) . . . . ?
C49 C50 C51 C52 2.5(13) . . . . ?
C50 C51 C52 C53 -4.2(14) . . . . ?
C51 C52 C53 C54 -177.2(8) . . . . ?
C51 C52 C53 C48 2.2(12) . . . . ?
C47 C48 C53 C54 -0.5(9) . . . . ?
C49 C48 C53 C54 -179.2(6) . . . . ?
C47 C48 C53 C52 -180.0(6) . . . . ?
C49 C48 C53 C52 1.3(10) . . . . ?
C52 C53 C54 C55 178.0(7) . . . . ?
C48 C53 C54 C55 -1.4(10) . . . . ?
C53 C54 C55 C56 -177.5(7) . . . . ?
C53 C54 C55 C60 1.6(10) . . . . ?
C54 C55 C56 C57 177.7(7) . . . . ?
C60 C55 C56 C57 -1.5(10) . . . . ?
C55 C56 C57 C58 2.0(12) . . . . ?
C56 C57 C58 C59 -1.3(12) . . . . ?
C57 C58 C59 C60 -0.1(11) . . . . ?
C48 C47 C60 C59 177.1(6) . . . . ?
C46 C47 C60 C59 -3.8(9) . . . . ?
C48 C47 C60 C55 -1.9(9) . . . . ?
C46 C47 C60 C55 177.3(5) . . . . ?
C58 C59 C60 C47 -178.4(6) . . . . ?
C58 C59 C60 C55 0.6(10) . . . . ?
C54 C55 C60 C47 0.0(9) . . . . ?
C56 C55 C60 C47 179.2(6) . . . . ?
C54 C55 C60 C59 -179.0(6) . . . . ?
C56 C55 C60 C59 0.2(9) . . . . ?
N2 C61 C62 C63 0.4(15) . . . . ?
C61 C62 C63 C64 0.0(17) . . . . ?
C62 C63 C64 C65 -0.6(17) . . . . ?
C63 C64 C65 N2 0.8(14) . . . . ?
C63 C64 C65 C66 -179.7(9) . . . . ?
N2 C65 C66 N1 -2.9(10) . . . . ?
C64 C65 C66 N1 177.6(8) . . . . ?
N2 C65 C66 C67 175.2(8) . . . . ?
C64 C65 C66 C67 -4.3(13) . . . . ?
N1 C66 C67 C68 -2.3(14) . . . . ?
C65 C66 C67 C68 179.6(9) . . . . ?
C66 C67 C68 C69 2.3(18) . . . . ?
C67 C68 C69 C70 -0.5(18) . . . . ?
C68 C69 C70 N1 -1.4(15) . . . . ?
C69 C70 N1 C66 1.5(13) . . . . ?
C69 C70 N1 Zn3 175.7(7) . . . . ?
C67 C66 N1 C70 0.5(11) . . . . ?
C65 C66 N1 C70 178.7(7) . . . . ?
C67 C66 N1 Zn3 -174.5(6) . . . . ?
C65 C66 N1 Zn3 3.7(8) . . . . ?
O1WA Zn3 N1 C70 29.8(6) . . . . ?
O8 Zn3 N1 C70 -152.2(9) . . . . ?
O3 Zn3 N1 C70 -73.8(6) . . . . ?
N2 Zn3 N1 C70 -177.1(7) . . . . ?
O1WA Zn3 N1 C66 -155.7(5) . . . . ?
O8 Zn3 N1 C66 22.3(13) . . . . ?
O3 Zn3 N1 C66 100.7(5) . . . . ?
N2 Zn3 N1 C66 -2.6(5) . . . . ?
C62 C61 N2 C65 -0.2(12) . . . . ?
C62 C61 N2 Zn3 179.2(7) . . . . ?
C64 C65 N2 C61 -0.5(11) . . . . ?
C66 C65 N2 C61 -180.0(6) . . . . ?
C64 C65 N2 Zn3 -179.9(7) . . . . ?
C66 C65 N2 Zn3 0.6(8) . . . . ?
O1WA Zn3 N2 C61 -101.1(7) . . . . ?
O8 Zn3 N2 C61 6.3(6) . . . . ?
O3 Zn3 N2 C61 94.8(6) . . . . ?
N1 Zn3 N2 C61 -178.4(6) . . . . ?
O1WA Zn3 N2 C65 78.4(7) . . . . ?
O8 Zn3 N2 C65 -174.3(5) . . . . ?
O3 Zn3 N2 C65 -85.8(5) . . . . ?
N1 Zn3 N2 C65 1.0(5) . . . . ?
O5 Zn2 O1WA Zn3 -127.4(2) . . . . ?
O1 Zn2 O1WA Zn3 90.1(3) . . . . ?
O4 Zn2 O1WA Zn3 -20.0(2) . . . . ?
O5 Zn2 O1WA Zn1 -2.9(3) . . . . ?
O1 Zn2 O1WA Zn1 -145.3(2) . . . . ?
O4 Zn2 O1WA Zn1 104.5(2) . . . . ?
O8 Zn3 O1WA Zn2 80.7(2) . . . . ?
O3 Zn3 O1WA Zn2 -8.5(2) . . . . ?
N2 Zn3 O1WA Zn2 -172.7(3) . . . . ?
N1 Zn3 O1WA Zn2 -99.7(2) . . . . ?
O8 Zn3 O1WA Zn1 -44.7(2) . . . . ?
O3 Zn3 O1WA Zn1 -133.96(19) . . . . ?
N2 Zn3 O1WA Zn1 61.9(5) . . . . ?
N1 Zn3 O1WA Zn1 134.9(2) . . . . ?
O7 Zn1 O1WA Zn2 111.2(2) 2_656 . . . ?
O7 Zn1 O1WA Zn2 -68.8(2) . . . . ?
O1WA Zn1 O1WA Zn2 16(100) 2_656 . . . ?
O6 Zn1 O1WA Zn2 -160.2(2) 2_656 . . . ?
O6 Zn1 O1WA Zn2 19.8(2) . . . . ?
O7 Zn1 O1WA Zn3 -123.6(2) 2_656 . . . ?
O7 Zn1 O1WA Zn3 56.4(2) . . . . ?
O1WA Zn1 O1WA Zn3 141(100) 2_656 . . . ?
O6 Zn1 O1WA Zn3 -35.06(19) 2_656 . . . ?
O6 Zn1 O1WA Zn3 144.94(19) . . . . ?
O2 C16 O1 Zn2 18.5(13) . . . . ?
C17 C16 O1 Zn2 -162.1(5) . . . . ?
O5 Zn2 O1 C16 -28.1(7) . . . . ?
O4 Zn2 O1 C16 -145.7(6) . . . . ?
O1WA Zn2 O1 C16 105.3(6) . . . . ?
O4 C46 O3 Zn3 -26.6(9) . . . . ?
C47 C46 O3 Zn3 153.9(4) . . . . ?
O1WA Zn3 O3 C46 41.5(5) . . . . ?
O8 Zn3 O3 C46 -53.9(5) . . . . ?
N2 Zn3 O3 C46 -146.0(5) . . . . ?
N1 Zn3 O3 C46 137.1(5) . . . . ?
O3 C46 O4 Zn2 -25.5(9) . . . . ?
C47 C46 O4 Zn2 154.0(4) . . . . ?
O5 Zn2 O4 C46 166.0(5) . . . . ?
O1 Zn2 O4 C46 -58.0(5) . . . . ?
O1WA Zn2 O4 C46 49.0(5) . . . . ?
O6 C1 O5 Zn2 8.3(9) . . . . ?
C2 C1 O5 Zn2 -171.5(4) . . . . ?
O1 Zn2 O5 C1 110.4(6) . . . . ?
O4 Zn2 O5 C1 -129.4(5) . . . . ?
O1WA Zn2 O5 C1 -19.0(6) . . . . ?
O5 C1 O6 Zn1 26.6(9) . . . . ?
C2 C1 O6 Zn1 -153.6(4) . . . . ?
O7 Zn1 O6 C1 -125.7(5) 2_656 . . . ?
O7 Zn1 O6 C1 54.3(5) . . . . ?
O1WA Zn1 O6 C1 140.1(5) 2_656 . . . ?
O1WA Zn1 O6 C1 -39.9(5) . . . . ?
O6 Zn1 O6 C1 123(100) 2_656 . . . ?
O8 C31 O7 Zn1 10.5(9) . . . . ?
C32 C31 O7 Zn1 -169.3(4) . . . . ?
O7 Zn1 O7 C31 -140(100) 2_656 . . . ?
O1WA Zn1 O7 C31 136.4(5) 2_656 . . . ?
O1WA Zn1 O7 C31 -43.6(5) . . . . ?
O6 Zn1 O7 C31 37.6(5) 2_656 . . . ?
O6 Zn1 O7 C31 -142.4(5) . . . . ?
O7 C31 O8 Zn3 11.5(10) . . . . ?
C32 C31 O8 Zn3 -168.7(4) . . . . ?
O1WA Zn3 O8 C31 9.4(6) . . . . ?
O3 Zn3 O8 C31 112.8(6) . . . . ?
N2 Zn3 O8 C31 -144.3(6) . . . . ?
N1 Zn3 O8 C31 -168.6(9) . . . . ?
